data_4344912
loop_
_publ_author_name
'Glowacki, Britta'
'Lutter, Michael'
'Schollmeyer, Dieter'
'Hiller, Wolf'
'Jurkschat, Klaus'

_publ_section_title
;
 Novel Stannatrane N(CH2CMe2O)2(CMe2CH2O)SnO-t-Bu and Related Oligonuclear
 Tin(IV) Oxoclusters. Two Isomers in One Crystal.
;
_journal_name_full 'Inorganic chemistry'
_journal_paper_doi 10.1021/acs.inorgchem.6b01429
_journal_year 2016
_chemical_absolute_configuration ad
_chemical_formula_moiety 'C48 H104 N4 O22 Sn6, 2(C6 H6)'
_chemical_formula_sum 'C60 H116 N4 O22 Sn6'
_chemical_formula_weight 1957.70
_space_group_crystal_system orthorhombic
_space_group_IT_number 19
_space_group_name_Hall 'P 2ac 2ab'
_space_group_name_H-M_alt 'P 21 21 21'
_symmetry_space_group_name_Hall 'P 2ac 2ab'
_symmetry_space_group_name_H-M 'P 21 21 21'
_atom_sites_solution_hydrogens geom
_audit_creation_method SHELXL-2014/7
_cell_angle_alpha 90
_cell_angle_beta 90
_cell_angle_gamma 90
_cell_formula_units_Z 4
_cell_length_a 14.4599(8)
_cell_length_b 18.5397(9)
_cell_length_c 27.7172(16)
_cell_measurement_reflns_used 6064
_cell_measurement_temperature 173(2)
_cell_measurement_theta_max 27.4500
_cell_measurement_theta_min 2.4930
_cell_volume 7430.5(7)
_computing_cell_refinement
;
CrysAlisPro, Agilent Technologies,
Version 1.171.37.34 (release 22-05-2014 CrysAlis171 .NET)
(compiled May 22 2014,16:03:01)
;
_computing_data_collection
;
CrysAlisPro, Agilent Technologies,
Version 1.171.37.34 (release 22-05-2014 CrysAlis171 .NET)
(compiled May 22 2014,16:03:01)
;
_computing_data_reduction
;
CrysAlisPro, Agilent Technologies,
Version 1.171.37.34 (release 22-05-2014 CrysAlis171 .NET)
(compiled May 22 2014,16:03:01)
;
_computing_molecular_graphics 'ORTEP-III (1.0.3) (Farrugia, 2012)'
_computing_publication_material 'enCIFer Version 1.5.2'
_computing_structure_refinement 'SHELXL-2014/7 (Sheldrick, 2014)'
_computing_structure_solution 'SHELXT 2014/4 (Sheldrick, 2014)'
_diffrn_ambient_temperature 173(2)
_diffrn_detector 'CCD plate'
_diffrn_detector_area_resol_mean 16.0560
_diffrn_detector_type Sapphire3
_diffrn_measured_fraction_theta_full 0.999
_diffrn_measured_fraction_theta_max 0.999
_diffrn_measurement_device 'four-circle diffractometer'
_diffrn_measurement_device_type 'Xcalibur, Sapphire3'
_diffrn_measurement_method '\w und \y scan'
_diffrn_radiation_monochromator graphite
_diffrn_radiation_probe x-ray
_diffrn_radiation_type MoK\a
_diffrn_radiation_wavelength 0.71073
_diffrn_reflns_av_R_equivalents 0.1415
_diffrn_reflns_av_unetI/netI 0.1551
_diffrn_reflns_Laue_measured_fraction_full 0.999
_diffrn_reflns_Laue_measured_fraction_max 0.999
_diffrn_reflns_limit_h_max 18
_diffrn_reflns_limit_h_min -18
_diffrn_reflns_limit_k_max 24
_diffrn_reflns_limit_k_min -24
_diffrn_reflns_limit_l_max 35
_diffrn_reflns_limit_l_min -36
_diffrn_reflns_number 64272
_diffrn_reflns_point_group_measured_fraction_full 0.999
_diffrn_reflns_point_group_measured_fraction_max 0.999
_diffrn_reflns_theta_full 25.242
_diffrn_reflns_theta_max 27.500
_diffrn_reflns_theta_min 2.197
_exptl_absorpt_coefficient_mu 2.057
_exptl_absorpt_correction_T_max 1.00000
_exptl_absorpt_correction_T_min 0.96114
_exptl_absorpt_correction_type multi-scan
_exptl_absorpt_process_details
;
CrysAlisPro, Agilent Technologies,
Version 1.171.37.34 (release 22-05-2014 CrysAlis171 .NET)
(compiled May 22 2014,16:03:01)
Empirical absorption correction using spherical harmonics,
 implemented in SCALE3 ABSPACK scaling algorithm.
;
_exptl_crystal_colour colourless
_exptl_crystal_density_diffrn 1.750
_exptl_crystal_description plate
_exptl_crystal_F_000 3920
_exptl_crystal_size_max 0.111
_exptl_crystal_size_mid 0.100
_exptl_crystal_size_min 0.039
_refine_diff_density_max 1.465
_refine_diff_density_min -0.939
_refine_diff_density_rms 0.208
_refine_ls_abs_structure_details
;
 Refined as an inversion twin.
;
_refine_ls_abs_structure_Flack 0.45(5)
_refine_ls_extinction_method none
_refine_ls_goodness_of_fit_ref 0.978
_refine_ls_hydrogen_treatment constr
_refine_ls_matrix_type full
_refine_ls_number_parameters 854
_refine_ls_number_reflns 17061
_refine_ls_number_restraints 48
_refine_ls_restrained_S_all 0.979
_refine_ls_R_factor_all 0.1207
_refine_ls_R_factor_gt 0.0640
_refine_ls_shift/su_max 0.004
_refine_ls_shift/su_mean 0.000
_refine_ls_structure_factor_coef Fsqd
_refine_ls_weighting_details 'w=1/[\s^2^(Fo^2^)+(0.0321P)^2^] where P=(Fo^2^+2Fc^2^)/3'
_refine_ls_weighting_scheme calc
_refine_ls_wR_factor_gt 0.1077
_refine_ls_wR_factor_ref 0.1228
_reflns_Friedel_coverage 0.836
_reflns_Friedel_fraction_full 1.000
_reflns_Friedel_fraction_max 1.000
_reflns_number_gt 11151
_reflns_number_total 17061
_reflns_threshold_expression 'I > 2\s(I)'
_cod_data_source_file ic6b01429_si_001.cif
_cod_data_source_block comp4
_cod_database_code 4344912
_shelx_shelxl_version_number 2014/7
_shelx_space_group_comment
;
The symmetry employed for this shelxl refinement is uniquely defined
by the following loop, which should always be used as a source of
symmetry information in preference to the above space-group names.
They are only intended as comments.
;
_shelx_estimated_absorpt_t_min 0.804
_shelx_estimated_absorpt_t_max 0.924

loop_
_space_group_symop_operation_xyz
'x, y, z'
'-x+1/2, -y, z+1/2'
'-x, y+1/2, -z+1/2'
'x+1/2, -y+1/2, -z'

loop_
_atom_site_label
_atom_site_type_symbol
_atom_site_fract_x
_atom_site_fract_y
_atom_site_fract_z
_atom_site_U_iso_or_equiv
_atom_site_adp_type
_atom_site_occupancy
_atom_site_site_symmetry_order
_atom_site_calc_flag
_atom_site_refinement_flags_posn
_atom_site_refinement_flags_adp
Sn1 Sn 0.58188(8) 0.26269(5) 0.66731(4) 0.0166(2) Uani 1 1 d . .
Sn2 Sn 0.69762(8) 0.42331(5) 0.65818(3) 0.0155(2) Uani 1 1 d . .
Sn3 Sn 0.92587(7) 0.49412(5) 0.83328(4) 0.0158(2) Uani 1 1 d . .
Sn4 Sn 0.80566(8) 0.33584(5) 0.84667(3) 0.0147(2) Uani 1 1 d . .
Sn5 Sn 0.80663(8) 0.31371(5) 0.72998(3) 0.0142(2) Uani 1 1 d . .
Sn6 Sn 0.69567(8) 0.44449(5) 0.77531(3) 0.0125(2) Uani 1 1 d . .
N1 N 0.4526(9) 0.1900(6) 0.6722(5) 0.021(3) Uani 1 1 d . .
N2 N 0.6625(9) 0.4716(6) 0.5804(4) 0.018(3) Uani 1 1 d . .
N3 N 1.0584(9) 0.5631(6) 0.8186(4) 0.019(3) Uani 1 1 d . .
N4 N 0.8472(10) 0.2816(6) 0.9245(5) 0.020(3) Uani 1 1 d . U
O11 O 0.5775(9) 0.2263(6) 0.5995(4) 0.029(3) Uani 1 1 d . .
C11 C 0.5127(13) 0.1700(9) 0.5917(7) 0.035(5) Uani 1 1 d . .
H11A H 0.5418 0.1237 0.6010 0.041 Uiso 1 1 calc R U
H11B H 0.4988 0.1675 0.5568 0.041 Uiso 1 1 calc R U
C12 C 0.4213(12) 0.1779(8) 0.6193(6) 0.024(4) Uani 1 1 d . .
C13 C 0.3731(11) 0.2429(9) 0.5988(6) 0.028(4) Uani 1 1 d . .
H13A H 0.3191 0.2546 0.6187 0.042 Uiso 1 1 calc R U
H13B H 0.3530 0.2325 0.5658 0.042 Uiso 1 1 calc R U
H13C H 0.4158 0.2840 0.5986 0.042 Uiso 1 1 calc R U
C14 C 0.3598(13) 0.1134(9) 0.6134(6) 0.034(5) Uani 1 1 d . .
H14A H 0.3044 0.1192 0.6333 0.051 Uiso 1 1 calc R U
H14B H 0.3932 0.0699 0.6234 0.051 Uiso 1 1 calc R U
H14C H 0.3418 0.1087 0.5794 0.051 Uiso 1 1 calc R U
O21 O 0.5085(7) 0.3129(5) 0.7185(4) 0.021(3) Uani 1 1 d . .
C21 C 0.4115(12) 0.3020(9) 0.7206(6) 0.031(4) Uani 1 1 d . .
C22 C 0.3863(11) 0.2250(8) 0.7045(5) 0.020(4) Uani 1 1 d . .
H22A H 0.3793 0.1947 0.7337 0.024 Uiso 1 1 calc R U
H22B H 0.3255 0.2266 0.6882 0.024 Uiso 1 1 calc R U
C23 C 0.3783(12) 0.3126(9) 0.7723(6) 0.035(5) Uani 1 1 d . .
H23A H 0.4092 0.2777 0.7934 0.052 Uiso 1 1 calc R U
H23B H 0.3112 0.3051 0.7737 0.052 Uiso 1 1 calc R U
H23C H 0.3930 0.3616 0.7829 0.052 Uiso 1 1 calc R U
C24 C 0.3627(12) 0.3609(8) 0.6898(6) 0.035(5) Uani 1 1 d . .
H24A H 0.3614 0.4064 0.7078 0.052 Uiso 1 1 calc R U
H24B H 0.2993 0.3457 0.6826 0.052 Uiso 1 1 calc R U
H24C H 0.3967 0.3678 0.6595 0.052 Uiso 1 1 calc R U
O31 O 0.6354(7) 0.1756(5) 0.7045(4) 0.018(2) Uani 1 1 d . .
C31 C 0.5701(12) 0.1272(8) 0.7267(6) 0.028(4) Uani 1 1 d . .
C32 C 0.4875(12) 0.1211(8) 0.6936(6) 0.026(4) Uani 1 1 d . .
H32A H 0.5038 0.0881 0.6668 0.031 Uiso 1 1 calc R U
H32B H 0.4363 0.0985 0.7118 0.031 Uiso 1 1 calc R U
C33 C 0.5452(12) 0.1563(10) 0.7776(7) 0.042(5) Uani 1 1 d . .
H33A H 0.5980 0.1499 0.7993 0.062 Uiso 1 1 calc R U
H33B H 0.4918 0.1299 0.7903 0.062 Uiso 1 1 calc R U
H33C H 0.5300 0.2078 0.7754 0.062 Uiso 1 1 calc R U
C34 C 0.6139(12) 0.0550(9) 0.7309(7) 0.042(5) Uani 1 1 d . .
H34A H 0.6719 0.0592 0.7489 0.063 Uiso 1 1 calc R U
H34B H 0.6267 0.0361 0.6985 0.063 Uiso 1 1 calc R U
H34C H 0.5719 0.0222 0.7478 0.063 Uiso 1 1 calc R U
O41 O 0.5779(8) 0.3699(5) 0.6306(4) 0.021(3) Uani 1 1 d . .
C41 C 0.5279(13) 0.3922(8) 0.5881(6) 0.025(4) Uani 1 1 d . .
H41A H 0.4605 0.3910 0.5944 0.030 Uiso 1 1 calc R U
H41B H 0.5415 0.3591 0.5610 0.030 Uiso 1 1 calc R U
C42 C 0.5587(12) 0.4703(8) 0.5750(5) 0.021(4) Uani 1 1 d . U
C43 C 0.5113(11) 0.5218(8) 0.6097(6) 0.025(4) Uani 1 1 d . .
H43A H 0.5255 0.5716 0.6005 0.037 Uiso 1 1 calc R U
H43B H 0.5335 0.5128 0.6425 0.037 Uiso 1 1 calc R U
H43C H 0.4443 0.5142 0.6084 0.037 Uiso 1 1 calc R U
C44 C 0.5243(12) 0.4862(9) 0.5248(5) 0.029(4) Uani 1 1 d . .
H44A H 0.5340 0.5373 0.5174 0.043 Uiso 1 1 calc R U
H44B H 0.4581 0.4750 0.5228 0.043 Uiso 1 1 calc R U
H44C H 0.5582 0.4565 0.5015 0.043 Uiso 1 1 calc R U
O51 O 0.8112(9) 0.4037(5) 0.6181(4) 0.024(3) Uani 1 1 d . .
C51 C 0.8071(15) 0.3933(9) 0.5679(5) 0.032(4) Uani 1 1 d . .
C52 C 0.7104(13) 0.4208(9) 0.5464(6) 0.031(5) Uani 1 1 d . .
H52A H 0.7214 0.4456 0.5153 0.038 Uiso 1 1 calc R U
H52B H 0.6699 0.3788 0.5402 0.038 Uiso 1 1 calc R U
C53 C 0.8108(15) 0.3132(7) 0.5574(6) 0.035(5) Uani 1 1 d . .
H53A H 0.8697 0.2935 0.5690 0.053 Uiso 1 1 calc R U
H53B H 0.8056 0.3052 0.5225 0.053 Uiso 1 1 calc R U
H53C H 0.7596 0.2889 0.5739 0.053 Uiso 1 1 calc R U
C54 C 0.8879(13) 0.4334(9) 0.5443(6) 0.036(5) Uani 1 1 d . .
H54A H 0.9461 0.4095 0.5528 0.054 Uiso 1 1 calc R U
H54B H 0.8891 0.4834 0.5559 0.054 Uiso 1 1 calc R U
H54C H 0.8802 0.4331 0.5092 0.054 Uiso 1 1 calc R U
O61 O 0.7001(8) 0.5342(5) 0.6649(3) 0.018(2) Uani 1 1 d . .
C61 C 0.7366(12) 0.5749(8) 0.6263(6) 0.024(4) Uani 1 1 d . .
C62 C 0.6998(12) 0.5451(7) 0.5773(5) 0.022(4) Uani 1 1 d . U
H62A H 0.6508 0.5776 0.5652 0.026 Uiso 1 1 calc R U
H62B H 0.7509 0.5456 0.5535 0.026 Uiso 1 1 calc R U
C63 C 0.8413(11) 0.5795(9) 0.6281(6) 0.026(4) Uani 1 1 d . .
H63A H 0.8677 0.5311 0.6245 0.039 Uiso 1 1 calc R U
H63B H 0.8605 0.5998 0.6592 0.039 Uiso 1 1 calc R U
H63C H 0.8634 0.6105 0.6019 0.039 Uiso 1 1 calc R U
C64 C 0.6979(15) 0.6535(8) 0.6325(6) 0.034(4) Uani 1 1 d . .
H64A H 0.7251 0.6756 0.6613 0.051 Uiso 1 1 calc R U
H64B H 0.6305 0.6517 0.6360 0.051 Uiso 1 1 calc R U
H64C H 0.7139 0.6823 0.6040 0.051 Uiso 1 1 calc R U
O71 O 0.9477(8) 0.5394(5) 0.8979(4) 0.025(3) Uani 1 1 d . .
C71 C 1.0245(12) 0.5866(9) 0.9017(6) 0.030(4) Uani 1 1 d . .
H71A H 1.0479 0.5851 0.9353 0.036 Uiso 1 1 calc R U
H71B H 1.0034 0.6365 0.8952 0.036 Uiso 1 1 calc R U
C72 C 1.1020(11) 0.5688(9) 0.8681(5) 0.023(4) Uani 1 1 d . .
C73 C 1.1420(12) 0.4932(9) 0.8815(6) 0.034(5) Uani 1 1 d . .
H73A H 1.2007 0.4857 0.8646 0.051 Uiso 1 1 calc R U
H73B H 1.0980 0.4556 0.8720 0.051 Uiso 1 1 calc R U
H73C H 1.1524 0.4907 0.9164 0.051 Uiso 1 1 calc R U
C74 C 1.1794(12) 0.6244(8) 0.8716(6) 0.030(4) Uani 1 1 d . .
H74A H 1.1534 0.6729 0.8681 0.045 Uiso 1 1 calc R U
H74B H 1.2245 0.6158 0.8459 0.045 Uiso 1 1 calc R U
H74C H 1.2099 0.6202 0.9030 0.045 Uiso 1 1 calc R U
O81 O 0.9995(7) 0.4316(5) 0.7883(4) 0.019(3) Uani 1 1 d . .
C81 C 1.0602(11) 0.4637(8) 0.7545(5) 0.019(4) Uani 1 1 d . .
C82 C 1.1164(11) 0.5247(9) 0.7824(6) 0.023(4) Uani 1 1 d . .
H82A H 1.1700 0.5025 0.7989 0.027 Uiso 1 1 calc R U
H82B H 1.1404 0.5600 0.7587 0.027 Uiso 1 1 calc R U
C83 C 1.0064(11) 0.4920(8) 0.7116(6) 0.028(4) Uani 1 1 d . .
H83A H 0.9579 0.4574 0.7029 0.042 Uiso 1 1 calc R U
H83B H 1.0484 0.4984 0.6842 0.042 Uiso 1 1 calc R U
H83C H 0.9781 0.5384 0.7199 0.042 Uiso 1 1 calc R U
C84 C 1.1291(11) 0.4088(9) 0.7385(6) 0.030(4) Uani 1 1 d . .
H84A H 1.0967 0.3670 0.7250 0.045 Uiso 1 1 calc R U
H84B H 1.1665 0.3935 0.7661 0.045 Uiso 1 1 calc R U
H84C H 1.1694 0.4299 0.7138 0.045 Uiso 1 1 calc R U
O91 O 0.8739(7) 0.5782(5) 0.7945(4) 0.017(2) Uani 1 1 d . .
C91 C 0.9213(11) 0.6459(7) 0.7969(5) 0.019(3) Uani 1 1 d . U
C92 C 1.0263(11) 0.6344(8) 0.7989(6) 0.018(4) Uani 1 1 d . .
H92A H 1.0513 0.6399 0.7659 0.022 Uiso 1 1 calc R U
H92B H 1.0535 0.6731 0.8190 0.022 Uiso 1 1 calc R U
C93 C 0.8850(10) 0.6904(8) 0.8394(6) 0.026(4) Uani 1 1 d . .
H93A H 0.8237 0.7096 0.8315 0.039 Uiso 1 1 calc R U
H93B H 0.9276 0.7304 0.8459 0.039 Uiso 1 1 calc R U
H93C H 0.8806 0.6597 0.8681 0.039 Uiso 1 1 calc R U
C94 C 0.9008(12) 0.6885(8) 0.7516(6) 0.027(4) Uani 1 1 d . .
H94A H 0.8344 0.6988 0.7499 0.040 Uiso 1 1 calc R U
H94B H 0.9192 0.6602 0.7233 0.040 Uiso 1 1 calc R U
H94C H 0.9355 0.7339 0.7522 0.040 Uiso 1 1 calc R U
O101 O 0.9248(8) 0.3925(5) 0.8747(4) 0.019(2) Uani 1 1 d . .
C101 C 0.9493(16) 0.3868(11) 0.9247(7) 0.059(7) Uani 1 1 d . .
H10A H 0.9060 0.4152 0.9448 0.070 Uiso 1 1 calc R U
H10B H 1.0128 0.4050 0.9300 0.070 Uiso 1 1 calc R U
C102 C 0.9434(14) 0.3065(11) 0.9377(8) 0.046(6) Uani 1 1 d . .
C103 C 0.9623(16) 0.2947(12) 0.9910(8) 0.076(8) Uani 1 1 d . U
H10C H 0.9578 0.2432 0.9984 0.113 Uiso 1 1 calc R U
H10D H 0.9168 0.3214 1.0102 0.113 Uiso 1 1 calc R U
H10E H 1.0246 0.3120 0.9988 0.113 Uiso 1 1 calc R U
C104 C 1.0167(15) 0.2684(13) 0.9109(8) 0.072(8) Uani 1 1 d . .
H10F H 1.0147 0.2169 0.9188 0.108 Uiso 1 1 calc R U
H10G H 1.0772 0.2881 0.9200 0.108 Uiso 1 1 calc R U
H10H H 1.0070 0.2748 0.8762 0.108 Uiso 1 1 calc R U
O111 O 0.7814(7) 0.2249(5) 0.8403(4) 0.019(3) Uani 1 1 d . .
C111 C 0.8165(18) 0.1750(10) 0.8690(7) 0.055(6) Uani 1 1 d . U
C112 C 0.8316(14) 0.2025(8) 0.9215(6) 0.035(5) Uani 1 1 d . U
H11C H 0.7767 0.1900 0.9411 0.043 Uiso 1 1 calc R U
H11D H 0.8856 0.1773 0.9356 0.043 Uiso 1 1 calc R U
C113 C 0.9208(15) 0.1555(11) 0.8446(7) 0.058(6) Uani 1 1 d . .
H11E H 0.9121 0.1359 0.8121 0.087 Uiso 1 1 calc R U
H11F H 0.9525 0.1198 0.8647 0.087 Uiso 1 1 calc R U
H11G H 0.9581 0.1995 0.8428 0.087 Uiso 1 1 calc R U
C114 C 0.7734(14) 0.1059(9) 0.8699(7) 0.043(6) Uani 1 1 d . .
H11H H 0.7091 0.1110 0.8805 0.064 Uiso 1 1 calc R U
H11I H 0.8066 0.0744 0.8924 0.064 Uiso 1 1 calc R U
H11J H 0.7750 0.0848 0.8375 0.064 Uiso 1 1 calc R U
O121 O 0.7017(8) 0.3664(5) 0.8908(4) 0.026(3) Uani 1 1 d . .
C121 C 0.6909(18) 0.3386(13) 0.9343(7) 0.069(8) Uani 1 1 d . .
C122 C 0.7785(13) 0.3142(11) 0.9567(6) 0.039(5) Uani 1 1 d . .
H12A H 0.8075 0.3562 0.9727 0.047 Uiso 1 1 calc R U
H12B H 0.7632 0.2787 0.9821 0.047 Uiso 1 1 calc R U
C123 C 0.6298(14) 0.3711(12) 0.9680(7) 0.056(6) Uani 1 1 d . .
H12C H 0.6452 0.4223 0.9715 0.084 Uiso 1 1 calc R U
H12D H 0.6359 0.3470 0.9993 0.084 Uiso 1 1 calc R U
H12E H 0.5660 0.3663 0.9565 0.084 Uiso 1 1 calc R U
C124 C 0.6237(15) 0.2622(13) 0.9177(10) 0.083(9) Uani 1 1 d . .
H12F H 0.5624 0.2780 0.9071 0.124 Uiso 1 1 calc R U
H12G H 0.6173 0.2300 0.9455 0.124 Uiso 1 1 calc R U
H12H H 0.6545 0.2364 0.8913 0.124 Uiso 1 1 calc R U
O1 O 0.7030(7) 0.3100(5) 0.6786(3) 0.014(2) Uani 1 1 d . .
O2 O 0.6037(7) 0.4394(5) 0.7173(4) 0.014(2) Uani 1 1 d . U
O3 O 0.8044(8) 0.4491(5) 0.8241(3) 0.015(2) Uani 1 1 d . .
O4 O 0.8988(7) 0.3142(5) 0.7890(4) 0.016(2) Uani 1 1 d . .
O5 O 0.7156(7) 0.3358(5) 0.7862(4) 0.014(2) Uani 1 1 d . .
O6 O 0.7864(7) 0.4223(5) 0.7185(4) 0.017(3) Uani 1 1 d . .
O7 O 0.7840(8) 0.2042(5) 0.7472(4) 0.022(3) Uani 1 1 d . .
O8 O 0.7161(7) 0.5555(5) 0.7566(4) 0.014(2) Uani 1 1 d . .
O9 O 0.5965(7) 0.4584(5) 0.8231(4) 0.018(3) Uani 1 1 d . .
O10 O 0.9078(7) 0.3007(5) 0.6833(4) 0.022(3) Uani 1 1 d . .
C1L C 0.7521(17) 0.0901(12) 0.4385(8) 0.056(7) Uani 1 1 d . .
H1LA H 0.8017 0.0577 0.4325 0.068 Uiso 1 1 calc R U
C2L C 0.7485(17) 0.1282(13) 0.4814(8) 0.060(7) Uani 1 1 d . .
H2LA H 0.7944 0.1218 0.5055 0.073 Uiso 1 1 calc R U
C3L C 0.6767(18) 0.1753(12) 0.4880(8) 0.060(8) Uani 1 1 d . .
H3LA H 0.6728 0.2015 0.5174 0.072 Uiso 1 1 calc R U
C4L C 0.6123(16) 0.1854(11) 0.4544(9) 0.053(6) Uani 1 1 d . .
H4LA H 0.5647 0.2198 0.4595 0.064 Uiso 1 1 calc R U
C5L C 0.6141(18) 0.1456(11) 0.4113(9) 0.061(7) Uani 1 1 d . .
H5LA H 0.5676 0.1508 0.3874 0.073 Uiso 1 1 calc R U
C6L C 0.6862(19) 0.0990(11) 0.4057(7) 0.051(6) Uani 1 1 d . .
H6LA H 0.6894 0.0715 0.3769 0.061 Uiso 1 1 calc R U
C11L C 1.3698(18) 0.4716(13) 0.9632(10) 0.066(8) Uani 1 1 d . .
H11K H 1.3794 0.5121 0.9836 0.079 Uiso 1 1 calc R U
C12L C 1.3027(19) 0.4213(15) 0.9743(8) 0.068(7) Uani 1 1 d . .
H12I H 1.2675 0.4267 1.0030 0.082 Uiso 1 1 calc R U
C13L C 1.2865(16) 0.3643(11) 0.9448(8) 0.055(6) Uani 1 1 d . .
H13D H 1.2395 0.3303 0.9523 0.066 Uiso 1 1 calc R U
C14L C 1.3387(16) 0.3565(11) 0.9042(8) 0.049(6) Uani 1 1 d . .
H14D H 1.3294 0.3156 0.8840 0.059 Uiso 1 1 calc R U
C15L C 1.4052(17) 0.4072(12) 0.8917(8) 0.059(7) Uani 1 1 d . .
H15A H 1.4387 0.4038 0.8623 0.070 Uiso 1 1 calc R U
C16L C 1.4207(18) 0.4630(11) 0.9238(9) 0.060(7) Uani 1 1 d . .
H16A H 1.4693 0.4961 0.9175 0.072 Uiso 1 1 calc R U

loop_
_atom_site_aniso_label
_atom_site_aniso_U_11
_atom_site_aniso_U_22
_atom_site_aniso_U_33
_atom_site_aniso_U_23
_atom_site_aniso_U_13
_atom_site_aniso_U_12
Sn1 0.0210(6) 0.0108(5) 0.0180(6) -0.0014(4) 0.0031(5) -0.0028(5)
Sn2 0.0213(6) 0.0105(5) 0.0148(5) 0.0012(4) 0.0005(5) -0.0030(5)
Sn3 0.0151(5) 0.0137(5) 0.0186(6) 0.0008(4) 0.0002(5) -0.0026(5)
Sn4 0.0155(5) 0.0131(5) 0.0156(5) 0.0029(4) 0.0026(5) -0.0002(5)
Sn5 0.0164(6) 0.0094(5) 0.0168(5) -0.0005(4) 0.0045(5) 0.0010(5)
Sn6 0.0132(5) 0.0091(5) 0.0153(5) -0.0001(4) 0.0006(5) 0.0007(5)
N1 0.020(8) 0.009(6) 0.034(8) -0.002(6) -0.005(6) 0.001(5)
N2 0.026(8) 0.022(7) 0.006(6) -0.002(5) 0.006(6) -0.005(6)
N3 0.023(8) 0.011(6) 0.024(7) 0.004(5) 0.003(6) -0.004(6)
N4 0.027(7) 0.007(6) 0.025(7) 0.000(5) -0.007(6) -0.004(6)
O11 0.040(8) 0.024(6) 0.022(6) -0.007(5) 0.006(6) -0.007(6)
C11 0.055(14) 0.012(8) 0.036(11) 0.000(8) 0.008(10) -0.008(9)
C12 0.023(9) 0.019(8) 0.030(10) -0.006(7) -0.003(8) -0.006(8)
C13 0.023(10) 0.031(10) 0.029(10) 0.004(8) -0.006(8) -0.011(8)
C14 0.039(12) 0.035(11) 0.027(11) -0.018(8) 0.005(9) -0.013(9)
O21 0.017(6) 0.025(6) 0.022(6) -0.002(5) 0.000(5) -0.004(5)
C21 0.033(11) 0.031(10) 0.028(10) -0.018(8) 0.012(9) -0.006(9)
C22 0.024(9) 0.018(9) 0.018(9) -0.001(7) -0.001(7) -0.001(7)
C23 0.030(11) 0.042(11) 0.032(11) -0.003(9) 0.002(8) -0.010(9)
C24 0.038(12) 0.018(9) 0.048(12) -0.006(8) 0.006(9) 0.010(8)
O31 0.015(6) 0.016(6) 0.025(6) -0.001(5) 0.007(5) -0.008(5)
C31 0.025(10) 0.017(8) 0.043(11) 0.011(8) -0.001(9) -0.008(8)
C32 0.029(11) 0.011(9) 0.039(11) 0.006(8) -0.006(8) -0.008(8)
C33 0.036(12) 0.044(12) 0.044(13) 0.019(10) 0.006(9) 0.008(9)
C34 0.021(10) 0.032(11) 0.073(16) 0.018(10) 0.000(10) -0.011(8)
O41 0.034(7) 0.015(6) 0.014(6) 0.007(4) -0.002(5) -0.004(6)
C41 0.036(11) 0.027(9) 0.013(9) 0.007(7) -0.005(8) -0.002(8)
C42 0.031(9) 0.019(7) 0.012(7) 0.009(6) -0.007(6) -0.004(7)
C43 0.019(9) 0.025(9) 0.030(10) -0.003(8) -0.008(7) 0.004(8)
C44 0.035(11) 0.034(10) 0.017(9) 0.008(8) -0.015(8) -0.012(9)
O51 0.031(7) 0.022(6) 0.018(6) -0.001(4) 0.000(6) -0.010(6)
C51 0.048(12) 0.035(10) 0.011(8) 0.007(7) 0.013(9) 0.018(10)
C52 0.036(12) 0.037(10) 0.022(9) -0.001(8) 0.002(9) -0.017(9)
C53 0.066(14) 0.014(8) 0.026(9) -0.007(7) 0.013(10) 0.006(10)
C54 0.048(13) 0.038(11) 0.022(10) 0.007(8) 0.011(9) -0.009(10)
O61 0.029(6) 0.012(5) 0.014(5) 0.005(4) 0.000(6) -0.004(5)
C61 0.037(11) 0.016(8) 0.020(9) 0.010(7) 0.001(8) -0.002(8)
C62 0.027(8) 0.019(7) 0.019(7) 0.008(6) 0.009(7) -0.011(7)
C63 0.022(9) 0.024(9) 0.032(10) 0.001(8) 0.006(8) -0.012(8)
C64 0.055(13) 0.018(8) 0.029(10) 0.000(7) -0.003(10) -0.006(10)
O71 0.030(7) 0.025(6) 0.020(6) -0.003(5) -0.001(5) -0.006(5)
C71 0.030(11) 0.029(10) 0.029(10) 0.007(8) -0.005(8) -0.016(9)
C72 0.015(9) 0.038(10) 0.015(8) 0.010(7) 0.001(7) -0.010(8)
C73 0.025(10) 0.052(12) 0.025(10) 0.023(9) -0.001(8) -0.006(9)
C74 0.034(12) 0.029(9) 0.027(10) 0.004(7) -0.002(8) -0.014(9)
O81 0.021(6) 0.016(6) 0.021(6) 0.001(5) 0.002(5) 0.007(5)
C81 0.013(9) 0.024(9) 0.020(8) -0.002(7) 0.007(7) -0.002(7)
C82 0.014(8) 0.031(10) 0.023(9) 0.004(7) 0.003(7) -0.008(7)
C83 0.030(10) 0.020(9) 0.033(10) -0.006(7) -0.008(8) 0.000(8)
C84 0.019(9) 0.031(10) 0.040(11) -0.010(8) 0.018(8) -0.005(8)
O91 0.019(6) 0.008(5) 0.023(6) 0.002(4) -0.005(5) -0.003(5)
C91 0.017(7) 0.012(7) 0.030(8) 0.000(6) -0.002(7) -0.008(6)
C92 0.028(10) 0.009(8) 0.019(9) 0.002(6) -0.001(7) -0.007(7)
C93 0.005(8) 0.026(9) 0.048(12) 0.007(8) 0.008(8) 0.000(7)
C94 0.032(11) 0.020(9) 0.028(10) -0.006(7) 0.005(8) -0.010(8)
O101 0.017(6) 0.015(5) 0.026(6) 0.012(5) -0.009(5) -0.003(5)
C101 0.064(17) 0.064(15) 0.048(14) 0.035(12) -0.018(12) -0.015(13)
C102 0.024(12) 0.048(13) 0.065(15) 0.025(11) -0.010(10) -0.011(10)
C103 0.070(16) 0.068(14) 0.088(16) 0.055(13) -0.048(13) -0.020(12)
C104 0.051(16) 0.088(19) 0.077(18) 0.052(15) 0.021(13) 0.019(15)
O111 0.030(7) 0.005(5) 0.020(6) 0.006(4) 0.000(5) -0.001(4)
C111 0.087(12) 0.037(9) 0.040(9) -0.001(8) -0.009(10) 0.004(10)
C112 0.055(11) 0.027(8) 0.024(8) 0.016(7) -0.005(7) -0.008(8)
C113 0.054(14) 0.066(14) 0.053(14) -0.003(11) -0.004(12) 0.023(12)
C114 0.069(16) 0.016(9) 0.044(12) 0.011(8) -0.002(11) -0.003(9)
O121 0.024(7) 0.034(6) 0.020(6) 0.007(5) 0.009(6) 0.011(6)
C121 0.067(17) 0.11(2) 0.024(11) 0.012(12) 0.013(12) 0.060(18)
C122 0.053(15) 0.057(13) 0.007(9) -0.003(8) -0.001(8) 0.019(11)
C123 0.035(13) 0.100(19) 0.034(13) -0.001(12) 0.005(10) -0.002(13)
C124 0.029(13) 0.085(19) 0.13(2) 0.054(18) -0.020(14) -0.022(13)
O1 0.016(6) 0.011(5) 0.016(5) -0.004(4) 0.000(5) -0.001(5)
O2 0.013(6) 0.009(5) 0.021(5) 0.000(4) -0.002(4) 0.009(4)
O3 0.020(6) 0.013(5) 0.011(5) -0.004(4) -0.001(5) -0.001(5)
O4 0.011(6) 0.017(6) 0.020(6) 0.004(5) 0.002(5) -0.002(5)
O5 0.019(6) 0.010(5) 0.014(5) 0.004(4) 0.004(5) 0.000(5)
O6 0.021(7) 0.013(5) 0.016(5) -0.001(4) 0.001(5) -0.005(5)
O7 0.034(8) 0.004(5) 0.027(6) 0.000(4) 0.007(5) 0.001(5)
O8 0.012(6) 0.007(5) 0.022(6) -0.001(4) -0.001(4) 0.006(4)
O9 0.014(6) 0.012(5) 0.026(6) -0.004(4) 0.006(5) 0.001(5)
O10 0.013(6) 0.023(6) 0.029(7) 0.001(5) 0.009(5) 0.005(5)
C1L 0.062(17) 0.058(15) 0.049(15) -0.001(12) 0.025(13) 0.003(13)
C2L 0.058(16) 0.09(2) 0.029(13) 0.008(12) -0.009(12) -0.039(15)
C3L 0.08(2) 0.065(15) 0.040(13) -0.039(12) 0.027(13) -0.050(15)
C4L 0.057(16) 0.030(12) 0.072(17) -0.004(11) 0.007(13) -0.026(11)
C5L 0.08(2) 0.041(14) 0.059(17) 0.018(12) -0.005(14) -0.019(13)
C6L 0.088(19) 0.046(13) 0.018(10) -0.001(9) 0.001(12) -0.012(15)
C11L 0.071(19) 0.056(16) 0.071(19) -0.029(14) -0.035(15) 0.028(14)
C12L 0.056(17) 0.11(2) 0.037(13) 0.027(14) 0.002(14) 0.027(18)
C13L 0.060(18) 0.049(14) 0.057(16) 0.019(12) -0.014(13) -0.013(13)
C14L 0.066(17) 0.040(12) 0.042(13) 0.006(10) 0.004(12) 0.016(12)
C15L 0.063(18) 0.066(16) 0.048(14) 0.008(12) -0.003(13) 0.015(14)
C16L 0.064(17) 0.026(12) 0.091(19) -0.004(12) -0.021(16) -0.006(12)

loop_
_atom_type_symbol
_atom_type_description
_atom_type_scat_dispersion_real
_atom_type_scat_dispersion_imag
_atom_type_scat_source
C C 0.0033 0.0016 'International Tables Vol C Tables 4.2.6.8 and 6.1.1.4'
H H 0.0000 0.0000 'International Tables Vol C Tables 4.2.6.8 and 6.1.1.4'
N N 0.0061 0.0033 'International Tables Vol C Tables 4.2.6.8 and 6.1.1.4'
O O 0.0106 0.0060 'International Tables Vol C Tables 4.2.6.8 and 6.1.1.4'
Sn Sn -0.6537 1.4246 'International Tables Vol C Tables 4.2.6.8 and 6.1.1.4'

loop_
_geom_angle_atom_site_label_1
_geom_angle_atom_site_label_2
_geom_angle_atom_site_label_3
_geom_angle
O1 Sn1 O11 109.0(4)
O1 Sn1 O21 98.7(4)
O11 Sn1 O21 143.8(5)
O1 Sn1 O31 86.4(4)
O11 Sn1 O31 102.6(4)
O21 Sn1 O31 102.0(4)
O1 Sn1 O41 72.6(4)
O11 Sn1 O41 82.6(4)
O21 Sn1 O41 84.0(4)
O31 Sn1 O41 158.8(4)
O1 Sn1 N1 164.5(4)
O11 Sn1 N1 80.4(5)
O21 Sn1 N1 78.5(4)
O31 Sn1 N1 79.5(4)
O41 Sn1 N1 121.7(4)
O51 Sn2 O61 102.4(4)
O51 Sn2 O6 86.6(4)
O61 Sn2 O6 85.8(4)
O51 Sn2 O41 112.3(4)
O61 Sn2 O41 120.5(4)
O6 Sn2 O41 140.7(4)
O51 Sn2 O2 163.8(4)
O61 Sn2 O2 78.7(4)
O6 Sn2 O2 77.4(4)
O41 Sn2 O2 79.9(4)
O51 Sn2 O1 86.6(4)
O61 Sn2 O1 159.6(4)
O6 Sn2 O1 76.4(4)
O41 Sn2 O1 71.0(4)
O2 Sn2 O1 87.6(4)
O51 Sn2 N2 75.1(4)
O61 Sn2 N2 73.2(4)
O6 Sn2 N2 148.0(4)
O41 Sn2 N2 71.2(4)
O2 Sn2 N2 120.1(4)
O1 Sn2 N2 127.1(4)
O51 Sn2 Sn5 80.2(3)
O61 Sn2 Sn5 124.0(3)
O6 Sn2 Sn5 38.2(2)
O41 Sn2 Sn5 108.8(3)
O2 Sn2 Sn5 85.8(2)
O1 Sn2 Sn5 38.8(3)
N2 Sn2 Sn5 152.8(3)
O51 Sn2 Sn6 125.2(3)
O61 Sn2 Sn6 78.0(3)
O6 Sn2 Sn6 38.6(3)
O41 Sn2 Sn6 113.9(3)
O2 Sn2 Sn6 38.8(3)
O1 Sn2 Sn6 81.9(2)
N2 Sn2 Sn6 148.1(3)
Sn5 Sn2 Sn6 58.10(3)
O3 Sn3 O71 115.8(4)
O3 Sn3 O81 98.5(4)
O71 Sn3 O81 135.5(4)
O3 Sn3 O91 85.8(4)
O71 Sn3 O91 102.1(4)
O81 Sn3 O91 108.0(4)
O3 Sn3 O101 72.4(4)
O71 Sn3 O101 83.9(4)
O81 Sn3 O101 80.4(4)
O91 Sn3 O101 157.7(4)
O3 Sn3 N3 160.6(4)
O71 Sn3 N3 78.3(4)
O81 Sn3 N3 76.8(4)
O91 Sn3 N3 78.0(4)
O101 Sn3 N3 124.3(4)
O121 Sn4 O111 101.7(4)
O121 Sn4 O5 91.3(4)
O111 Sn4 O5 80.3(4)
O121 Sn4 O4 168.2(4)
O111 Sn4 O4 81.8(4)
O5 Sn4 O4 78.2(4)
O121 Sn4 O101 103.8(4)
O111 Sn4 O101 129.8(4)
O5 Sn4 O101 140.6(4)
O4 Sn4 O101 81.8(4)
O121 Sn4 O3 84.1(4)
O111 Sn4 O3 156.3(4)
O5 Sn4 O3 76.6(4)
O4 Sn4 O3 88.4(4)
O101 Sn4 O3 69.2(4)
O121 Sn4 N4 76.4(4)
O111 Sn4 N4 73.3(4)
O5 Sn4 N4 147.6(4)
O4 Sn4 N4 115.3(4)
O101 Sn4 N4 71.8(4)
O3 Sn4 N4 130.2(4)
O121 Sn4 Sn6 80.2(3)
O111 Sn4 Sn6 118.5(3)
O5 Sn4 Sn6 38.5(2)
O4 Sn4 Sn6 88.2(3)
O101 Sn4 Sn6 108.0(3)
O3 Sn4 Sn6 39.2(3)
N4 Sn4 Sn6 155.7(3)
O121 Sn4 Sn5 129.8(3)
O111 Sn4 Sn5 78.1(3)
O5 Sn4 Sn5 38.7(3)
O4 Sn4 Sn5 39.5(3)
O101 Sn4 Sn5 114.5(3)
O3 Sn4 Sn5 80.6(2)
N4 Sn4 Sn5 145.0(3)
Sn6 Sn4 Sn5 58.32(3)
O10 Sn5 O6 97.1(4)
O10 Sn5 O1 94.7(4)
O6 Sn5 O1 79.8(4)
O10 Sn5 O5 170.7(4)
O6 Sn5 O5 80.4(4)
O1 Sn5 O5 93.7(4)
O10 Sn5 O4 92.3(4)
O6 Sn5 O4 101.8(4)
O1 Sn5 O4 172.5(4)
O5 Sn5 O4 79.5(4)
O10 Sn5 O7 98.4(4)
O6 Sn5 O7 162.4(4)
O1 Sn5 O7 90.7(4)
O5 Sn5 O7 85.5(4)
O4 Sn5 O7 85.8(4)
O10 Sn5 Sn6 137.0(3)
O6 Sn5 Sn6 40.6(3)
O1 Sn5 Sn6 86.1(3)
O5 Sn5 Sn6 39.8(2)
O4 Sn5 Sn6 90.5(3)
O7 Sn5 Sn6 124.6(3)
O10 Sn5 Sn2 92.0(3)
O6 Sn5 Sn2 39.3(3)
O1 Sn5 Sn2 41.3(2)
O5 Sn5 Sn2 91.6(3)
O4 Sn5 Sn2 141.1(3)
O7 Sn5 Sn2 131.6(3)
Sn6 Sn5 Sn2 61.24(3)
O10 Sn5 Sn4 132.1(3)
O6 Sn5 Sn4 91.7(3)
O1 Sn5 Sn4 133.2(3)
O5 Sn5 Sn4 39.6(3)
O4 Sn5 Sn4 39.9(3)
O7 Sn5 Sn4 84.0(3)
Sn6 Sn5 Sn4 60.52(3)
Sn2 Sn5 Sn4 121.76(4)
O9 Sn6 O5 97.6(4)
O9 Sn6 O3 96.2(4)
O5 Sn6 O3 80.7(4)
O9 Sn6 O2 93.4(4)
O5 Sn6 O2 99.1(4)
O3 Sn6 O2 170.3(4)
O9 Sn6 O6 171.7(4)
O5 Sn6 O6 80.2(4)
O3 Sn6 O6 91.3(4)
O2 Sn6 O6 79.1(4)
O9 Sn6 O8 97.9(4)
O5 Sn6 O8 163.1(4)
O3 Sn6 O8 90.8(4)
O2 Sn6 O8 86.8(4)
O6 Sn6 O8 85.4(4)
O9 Sn6 Sn5 137.4(3)
O5 Sn6 Sn5 40.3(3)
O3 Sn6 Sn5 84.6(3)
O2 Sn6 Sn5 89.0(3)
O6 Sn6 Sn5 39.9(3)
O8 Sn6 Sn5 124.7(3)
O9 Sn6 Sn4 91.6(3)
O5 Sn6 Sn4 39.9(3)
O3 Sn6 Sn4 41.9(2)
O2 Sn6 Sn4 138.9(3)
O6 Sn6 Sn4 91.7(3)
O8 Sn6 Sn4 132.6(3)
Sn5 Sn6 Sn4 61.16(3)
O9 Sn6 Sn2 133.6(3)
O5 Sn6 Sn2 91.5(3)
O3 Sn6 Sn2 130.2(3)
O2 Sn6 Sn2 40.2(3)
O6 Sn6 Sn2 39.0(3)
O8 Sn6 Sn2 82.7(3)
Sn5 Sn6 Sn2 60.66(3)
Sn4 Sn6 Sn2 121.81(4)
C22 N1 C32 110.9(13)
C22 N1 C12 116.8(12)
C32 N1 C12 110.4(11)
C22 N1 Sn1 107.9(9)
C32 N1 Sn1 104.4(9)
C12 N1 Sn1 105.4(9)
C62 N2 C52 112.1(12)
C62 N2 C42 112.0(12)
C52 N2 C42 112.7(12)
C62 N2 Sn2 108.9(9)
C52 N2 Sn2 103.5(9)
C42 N2 Sn2 107.2(8)
C82 N3 C92 110.5(12)
C82 N3 C72 114.2(13)
C92 N3 C72 113.2(12)
C82 N3 Sn3 108.5(9)
C92 N3 Sn3 106.9(9)
C72 N3 Sn3 102.8(8)
C122 N4 C112 109.8(14)
C122 N4 C102 110.5(14)
C112 N4 C102 117.1(14)
C122 N4 Sn4 101.5(10)
C112 N4 Sn4 108.5(9)
C102 N4 Sn4 108.3(10)
C11 O11 Sn1 114.4(10)
O11 C11 C12 115.0(13)
O11 C11 H11A 108.5
C12 C11 H11A 108.5
O11 C11 H11B 108.5
C12 C11 H11B 108.5
H11A C11 H11B 107.5
C14 C12 C13 108.9(14)
C14 C12 C11 112.3(13)
C13 C12 C11 106.7(14)
C14 C12 N1 113.1(13)
C13 C12 N1 112.1(12)
C11 C12 N1 103.5(13)
C12 C13 H13A 109.5
C12 C13 H13B 109.5
H13A C13 H13B 109.5
C12 C13 H13C 109.5
H13A C13 H13C 109.5
H13B C13 H13C 109.5
C12 C14 H14A 109.5
C12 C14 H14B 109.5
H14A C14 H14B 109.5
C12 C14 H14C 109.5
H14A C14 H14C 109.5
H14B C14 H14C 109.5
C21 O21 Sn1 119.2(9)
O21 C21 C23 109.4(13)
O21 C21 C22 110.7(13)
C23 C21 C22 108.4(14)
O21 C21 C24 109.0(14)
C23 C21 C24 106.4(13)
C22 C21 C24 112.7(14)
N1 C22 C21 115.6(13)
N1 C22 H22A 108.4
C21 C22 H22A 108.4
N1 C22 H22B 108.4
C21 C22 H22B 108.4
H22A C22 H22B 107.4
C21 C23 H23A 109.5
C21 C23 H23B 109.5
H23A C23 H23B 109.5
C21 C23 H23C 109.5
H23A C23 H23C 109.5
H23B C23 H23C 109.5
C21 C24 H24A 109.5
C21 C24 H24B 109.5
H24A C24 H24B 109.5
C21 C24 H24C 109.5
H24A C24 H24C 109.5
H24B C24 H24C 109.5
C31 O31 Sn1 117.1(9)
O31 C31 C34 108.4(14)
O31 C31 C32 107.7(13)
C34 C31 C32 108.5(14)
O31 C31 C33 108.8(13)
C34 C31 C33 110.0(15)
C32 C31 C33 113.2(15)
N1 C32 C31 116.3(12)
N1 C32 H32A 108.2
C31 C32 H32A 108.2
N1 C32 H32B 108.2
C31 C32 H32B 108.2
H32A C32 H32B 107.4
C31 C33 H33A 109.5
C31 C33 H33B 109.5
H33A C33 H33B 109.5
C31 C33 H33C 109.5
H33A C33 H33C 109.5
H33B C33 H33C 109.5
C31 C34 H34A 109.5
C31 C34 H34B 109.5
H34A C34 H34B 109.5
C31 C34 H34C 109.5
H34A C34 H34C 109.5
H34B C34 H34C 109.5
C41 O41 Sn2 124.5(9)
C41 O41 Sn1 129.8(9)
Sn2 O41 Sn1 103.2(4)
O41 C41 C42 108.2(13)
O41 C41 H41A 110.1
C42 C41 H41A 110.1
O41 C41 H41B 110.1
C42 C41 H41B 110.1
H41A C41 H41B 108.4
C44 C42 N2 114.7(13)
C44 C42 C43 108.2(14)
N2 C42 C43 112.1(12)
C44 C42 C41 107.6(13)
N2 C42 C41 106.0(12)
C43 C42 C41 108.0(13)
C42 C43 H43A 109.5
C42 C43 H43B 109.5
H43A C43 H43B 109.5
C42 C43 H43C 109.5
H43A C43 H43C 109.5
H43B C43 H43C 109.5
C42 C44 H44A 109.5
C42 C44 H44B 109.5
H44A C44 H44B 109.5
C42 C44 H44C 109.5
H44A C44 H44C 109.5
H44B C44 H44C 109.5
C51 O51 Sn2 122.4(11)
O51 C51 C53 108.8(12)
O51 C51 C54 108.8(16)
C53 C51 C54 111.5(15)
O51 C51 C52 111.1(14)
C53 C51 C52 105.8(16)
C54 C51 C52 110.7(13)
N2 C52 C51 111.6(13)
N2 C52 H52A 109.3
C51 C52 H52A 109.3
N2 C52 H52B 109.3
C51 C52 H52B 109.3
H52A C52 H52B 108.0
C51 C53 H53A 109.5
C51 C53 H53B 109.5
H53A C53 H53B 109.5
C51 C53 H53C 109.5
H53A C53 H53C 109.5
H53B C53 H53C 109.5
C51 C54 H54A 109.5
C51 C54 H54B 109.5
H54A C54 H54B 109.5
C51 C54 H54C 109.5
H54A C54 H54C 109.5
H54B C54 H54C 109.5
C61 O61 Sn2 118.1(9)
O61 C61 C63 112.2(13)
O61 C61 C62 110.1(12)
C63 C61 C62 112.9(14)
O61 C61 C64 106.3(13)
C63 C61 C64 107.4(14)
C62 C61 C64 107.6(13)
N2 C62 C61 113.7(11)
N2 C62 H62A 108.8
C61 C62 H62A 108.8
N2 C62 H62B 108.8
C61 C62 H62B 108.8
H62A C62 H62B 107.7
C61 C63 H63A 109.5
C61 C63 H63B 109.5
H63A C63 H63B 109.5
C61 C63 H63C 109.5
H63A C63 H63C 109.5
H63B C63 H63C 109.5
C61 C64 H64A 109.5
C61 C64 H64B 109.5
H64A C64 H64B 109.5
C61 C64 H64C 109.5
H64A C64 H64C 109.5
H64B C64 H64C 109.5
C71 O71 Sn3 116.7(9)
O71 C71 C72 113.8(14)
O71 C71 H71A 108.8
C72 C71 H71A 108.8
O71 C71 H71B 108.8
C72 C71 H71B 108.8
H71A C71 H71B 107.7
C71 C72 N3 105.6(13)
C71 C72 C74 111.2(14)
N3 C72 C74 114.3(12)
C71 C72 C73 109.1(13)
N3 C72 C73 107.8(13)
C74 C72 C73 108.7(13)
C72 C73 H73A 109.5
C72 C73 H73B 109.5
H73A C73 H73B 109.5
C72 C73 H73C 109.5
H73A C73 H73C 109.5
H73B C73 H73C 109.5
C72 C74 H74A 109.5
C72 C74 H74B 109.5
H74A C74 H74B 109.5
C72 C74 H74C 109.5
H74A C74 H74C 109.5
H74B C74 H74C 109.5
C81 O81 Sn3 119.9(9)
O81 C81 C84 109.0(12)
O81 C81 C83 110.4(13)
C84 C81 C83 110.2(13)
O81 C81 C82 107.1(12)
C84 C81 C82 106.7(13)
C83 C81 C82 113.4(13)
N3 C82 C81 112.3(12)
N3 C82 H82A 109.2
C81 C82 H82A 109.2
N3 C82 H82B 109.2
C81 C82 H82B 109.2
H82A C82 H82B 107.9
C81 C83 H83A 109.5
C81 C83 H83B 109.5
H83A C83 H83B 109.5
C81 C83 H83C 109.5
H83A C83 H83C 109.5
H83B C83 H83C 109.5
C81 C84 H84A 109.5
C81 C84 H84B 109.5
H84A C84 H84B 109.5
C81 C84 H84C 109.5
H84A C84 H84C 109.5
H84B C84 H84C 109.5
C91 O91 Sn3 118.0(9)
O91 C91 C94 109.0(12)
O91 C91 C93 110.2(12)
C94 C91 C93 107.0(12)
O91 C91 C92 110.6(12)
C94 C91 C92 107.3(13)
C93 C91 C92 112.6(12)
N3 C92 C91 116.3(12)
N3 C92 H92A 108.2
C91 C92 H92A 108.2
N3 C92 H92B 108.2
C91 C92 H92B 108.2
H92A C92 H92B 107.4
C91 C93 H93A 109.5
C91 C93 H93B 109.5
H93A C93 H93B 109.5
C91 C93 H93C 109.5
H93A C93 H93C 109.5
H93B C93 H93C 109.5
C91 C94 H94A 109.5
C91 C94 H94B 109.5
H94A C94 H94B 109.5
C91 C94 H94C 109.5
H94A C94 H94C 109.5
H94B C94 H94C 109.5
C101 O101 Sn4 120.5(11)
C101 O101 Sn3 124.4(10)
Sn4 O101 Sn3 103.5(4)
O101 C101 C102 106.6(17)
O101 C101 H10A 110.4
C102 C101 H10A 110.4
O101 C101 H10B 110.4
C102 C101 H10B 110.4
H10A C101 H10B 108.6
C104 C102 N4 113.1(19)
C104 C102 C103 106.9(18)
N4 C102 C103 111.0(16)
C104 C102 C101 107.8(18)
N4 C102 C101 106.9(15)
C103 C102 C101 111.1(18)
C102 C103 H10C 109.5
C102 C103 H10D 109.5
H10C C103 H10D 109.5
C102 C103 H10E 109.5
H10C C103 H10E 109.5
H10D C103 H10E 109.5
C102 C104 H10F 109.5
C102 C104 H10G 109.5
H10F C104 H10G 109.5
C102 C104 H10H 109.5
H10F C104 H10H 109.5
H10G C104 H10H 109.5
C111 O111 Sn4 124.9(11)
O111 C111 C114 118.2(19)
O111 C111 C112 112.8(15)
C114 C111 C112 109.9(16)
O111 C111 C113 104.5(16)
C114 C111 C113 101.8(16)
C112 C111 C113 108.6(17)
N4 C112 C111 113.4(13)
N4 C112 H11C 108.9
C111 C112 H11C 108.9
N4 C112 H11D 108.9
C111 C112 H11D 108.9
H11C C112 H11D 107.7
C111 C113 H11E 109.5
C111 C113 H11F 109.5
H11E C113 H11F 109.5
C111 C113 H11G 109.5
H11E C113 H11G 109.5
H11F C113 H11G 109.5
C111 C114 H11H 109.5
C111 C114 H11I 109.5
H11H C114 H11I 109.5
C111 C114 H11J 109.5
H11H C114 H11J 109.5
H11I C114 H11J 109.5
C121 O121 Sn4 122.1(12)
O121 C121 C123 120.6(19)
O121 C121 C122 114(2)
C123 C121 C122 112.7(18)
O121 C121 C124 98.0(17)
C123 C121 C124 100(2)
C122 C121 C124 109.4(17)
N4 C122 C121 116.8(15)
N4 C122 H12A 108.1
C121 C122 H12A 108.1
N4 C122 H12B 108.1
C121 C122 H12B 108.1
H12A C122 H12B 107.3
C121 C123 H12C 109.5
C121 C123 H12D 109.5
H12C C123 H12D 109.5
C121 C123 H12E 109.5
H12C C123 H12E 109.5
H12D C123 H12E 109.5
C121 C124 H12F 109.5
C121 C124 H12G 109.5
H12F C124 H12G 109.5
C121 C124 H12H 109.5
H12F C124 H12H 109.5
H12G C124 H12H 109.5
Sn1 O1 Sn5 139.7(5)
Sn1 O1 Sn2 110.8(5)
Sn5 O1 Sn2 99.9(4)
Sn6 O2 Sn2 101.0(4)
Sn3 O3 Sn6 141.3(5)
Sn3 O3 Sn4 111.3(5)
Sn6 O3 Sn4 98.8(4)
Sn5 O4 Sn4 100.6(4)
Sn6 O5 Sn5 99.9(4)
Sn6 O5 Sn4 101.6(4)
Sn5 O5 Sn4 101.7(4)
Sn5 O6 Sn6 99.5(4)
Sn5 O6 Sn2 102.5(4)
Sn6 O6 Sn2 102.3(4)
C6L C1L C2L 120(2)
C6L C1L H1LA 120.1
C2L C1L H1LA 120.1
C3L C2L C1L 118(2)
C3L C2L H2LA 121.0
C1L C2L H2LA 121.0
C4L C3L C2L 122(2)
C4L C3L H3LA 119.1
C2L C3L H3LA 119.1
C3L C4L C5L 121(2)
C3L C4L H4LA 119.7
C5L C4L H4LA 119.7
C6L C5L C4L 116(2)
C6L C5L H5LA 121.8
C4L C5L H5LA 121.8
C1L C6L C5L 123(2)
C1L C6L H6LA 118.3
C5L C6L H6LA 118.3
C16L C11L C12L 120(2)
C16L C11L H11K 120.2
C12L C11L H11K 120.2
C13L C12L C11L 121(2)
C13L C12L H12I 119.6
C11L C12L H12I 119.6
C12L C13L C14L 119(2)
C12L C13L H13D 120.5
C14L C13L H13D 120.5
C13L C14L C15L 121(2)
C13L C14L H14D 119.5
C15L C14L H14D 119.5
C16L C15L C14L 117(2)
C16L C15L H15A 121.4
C14L C15L H15A 121.4
C11L C16L C15L 122(2)
C11L C16L H16A 119.0
C15L C16L H16A 119.0

loop_
_geom_bond_atom_site_label_1
_geom_bond_atom_site_label_2
_geom_bond_distance
Sn1 O1 1.983(10)
Sn1 O11 1.998(10)
Sn1 O21 2.001(10)
Sn1 O31 2.066(10)
Sn1 O41 2.234(9)
Sn1 N1 2.308(12)
Sn2 O51 2.017(12)
Sn2 O61 2.064(9)
Sn2 O6 2.109(10)
Sn2 O41 2.136(11)
Sn2 O2 2.149(10)
Sn2 O1 2.177(9)
Sn2 N2 2.388(12)
Sn2 Sn5 3.2517(15)
Sn2 Sn6 3.2702(14)
Sn3 O3 1.962(11)
Sn3 O71 2.002(10)
Sn3 O81 2.007(10)
Sn3 O91 2.038(10)
Sn3 O101 2.207(9)
Sn3 N3 2.340(13)
Sn4 O121 2.019(11)
Sn4 O111 2.094(9)
Sn4 O5 2.123(10)
Sn4 O4 2.128(10)
Sn4 O101 2.163(11)
Sn4 O3 2.190(9)
Sn4 N4 2.455(13)
Sn4 Sn6 3.2401(14)
Sn4 Sn5 3.2602(14)
Sn5 O10 1.968(10)
Sn5 O6 2.060(9)
Sn5 O1 2.069(10)
Sn5 O5 2.080(10)
Sn5 O4 2.110(10)
Sn5 O7 2.111(9)
Sn5 Sn6 3.1671(12)
Sn6 O9 1.968(10)
Sn6 O5 2.057(9)
Sn6 O3 2.075(10)
Sn6 O2 2.089(10)
Sn6 O6 2.090(10)
Sn6 O8 2.142(9)
N1 C22 1.464(19)
N1 C32 1.495(18)
N1 C12 1.55(2)
N2 C62 1.468(17)
N2 C52 1.50(2)
N2 C42 1.51(2)
N3 C82 1.488(19)
N3 C92 1.503(18)
N3 C72 1.515(19)
N4 C122 1.47(2)
N4 C112 1.485(18)
N4 C102 1.51(2)
O11 C11 1.419(19)
C11 C12 1.54(2)
C11 H11A 0.9900
C11 H11B 0.9900
C12 C14 1.50(2)
C12 C13 1.50(2)
C13 H13A 0.9800
C13 H13B 0.9800
C13 H13C 0.9800
C14 H14A 0.9800
C14 H14B 0.9800
C14 H14C 0.9800
O21 C21 1.418(19)
C21 C23 1.52(2)
C21 C22 1.54(2)
C21 C24 1.56(2)
C22 H22A 0.9900
C22 H22B 0.9900
C23 H23A 0.9800
C23 H23B 0.9800
C23 H23C 0.9800
C24 H24A 0.9800
C24 H24B 0.9800
C24 H24C 0.9800
O31 C31 1.441(18)
C31 C34 1.48(2)
C31 C32 1.51(2)
C31 C33 1.55(2)
C32 H32A 0.9900
C32 H32B 0.9900
C33 H33A 0.9800
C33 H33B 0.9800
C33 H33C 0.9800
C34 H34A 0.9800
C34 H34B 0.9800
C34 H34C 0.9800
O41 C41 1.442(18)
C41 C42 1.56(2)
C41 H41A 0.9900
C41 H41B 0.9900
C42 C44 1.508(19)
C42 C43 1.52(2)
C43 H43A 0.9800
C43 H43B 0.9800
C43 H43C 0.9800
C44 H44A 0.9800
C44 H44B 0.9800
C44 H44C 0.9800
O51 C51 1.405(17)
C51 C53 1.52(2)
C51 C54 1.53(2)
C51 C52 1.60(3)
C52 H52A 0.9900
C52 H52B 0.9900
C53 H53A 0.9800
C53 H53B 0.9800
C53 H53C 0.9800
C54 H54A 0.9800
C54 H54B 0.9800
C54 H54C 0.9800
O61 C61 1.411(17)
C61 C63 1.52(2)
C61 C62 1.56(2)
C61 C64 1.57(2)
C62 H62A 0.9900
C62 H62B 0.9900
C63 H63A 0.9800
C63 H63B 0.9800
C63 H63C 0.9800
C64 H64A 0.9800
C64 H64B 0.9800
C64 H64C 0.9800
O71 C71 1.418(18)
C71 C72 1.50(2)
C71 H71A 0.9900
C71 H71B 0.9900
C72 C74 1.52(2)
C72 C73 1.56(2)
C73 H73A 0.9800
C73 H73B 0.9800
C73 H73C 0.9800
C74 H74A 0.9800
C74 H74B 0.9800
C74 H74C 0.9800
O81 C81 1.415(17)
C81 C84 1.49(2)
C81 C83 1.51(2)
C81 C82 1.59(2)
C82 H82A 0.9900
C82 H82B 0.9900
C83 H83A 0.9800
C83 H83B 0.9800
C83 H83C 0.9800
C84 H84A 0.9800
C84 H84B 0.9800
C84 H84C 0.9800
O91 C91 1.431(16)
C91 C94 1.51(2)
C91 C93 1.53(2)
C91 C92 1.54(2)
C92 H92A 0.9900
C92 H92B 0.9900
C93 H93A 0.9800
C93 H93B 0.9800
C93 H93C 0.9800
C94 H94A 0.9800
C94 H94B 0.9800
C94 H94C 0.9800
O101 C101 1.43(2)
C101 C102 1.53(3)
C101 H10A 0.9900
C101 H10B 0.9900
C102 C104 1.48(3)
C102 C103 1.52(3)
C103 H10C 0.9800
C103 H10D 0.9800
C103 H10E 0.9800
C104 H10F 0.9800
C104 H10G 0.9800
C104 H10H 0.9800
O111 C111 1.32(2)
C111 C114 1.42(2)
C111 C112 1.56(2)
C111 C113 1.69(3)
C112 H11C 0.9900
C112 H11D 0.9900
C113 H11E 0.9800
C113 H11F 0.9800
C113 H11G 0.9800
C114 H11H 0.9800
C114 H11I 0.9800
C114 H11J 0.9800
O121 C121 1.32(2)
C121 C123 1.42(3)
C121 C122 1.48(3)
C121 C124 1.78(3)
C122 H12A 0.9900
C122 H12B 0.9900
C123 H12C 0.9800
C123 H12D 0.9800
C123 H12E 0.9800
C124 H12F 0.9800
C124 H12G 0.9800
C124 H12H 0.9800
C1L C6L 1.33(3)
C1L C2L 1.38(3)
C1L H1LA 0.9500
C2L C3L 1.37(3)
C2L H2LA 0.9500
C3L C4L 1.33(3)
C3L H3LA 0.9500
C4L C5L 1.40(3)
C4L H4LA 0.9500
C5L C6L 1.36(3)
C5L H5LA 0.9500
C6L H6LA 0.9500
C11L C16L 1.33(3)
C11L C12L 1.38(3)
C11L H11K 0.9500
C12L C13L 1.36(3)
C12L H12I 0.9500
C13L C14L 1.36(3)
C13L H13D 0.9500
C14L C15L 1.39(3)
C14L H14D 0.9500
C15L C16L 1.38(3)
C15L H15A 0.9500
C16L H16A 0.9500

loop_
_geom_torsion_atom_site_label_1
_geom_torsion_atom_site_label_2
_geom_torsion_atom_site_label_3
_geom_torsion_atom_site_label_4
_geom_torsion
Sn1 O11 C11 C12 38.2(18)
O11 C11 C12 C14 -174.4(14)
O11 C11 C12 C13 66.4(18)
O11 C11 C12 N1 -52.0(17)
C22 N1 C12 C14 -79.9(17)
C32 N1 C12 C14 48.1(18)
Sn1 N1 C12 C14 160.3(12)
C22 N1 C12 C13 43.7(18)
C32 N1 C12 C13 171.7(14)
Sn1 N1 C12 C13 -76.1(14)
C22 N1 C12 C11 158.3(12)
C32 N1 C12 C11 -73.7(15)
Sn1 N1 C12 C11 38.5(12)
Sn1 O21 C21 C23 152.6(10)
Sn1 O21 C21 C22 33.2(17)
Sn1 O21 C21 C24 -91.4(13)
C32 N1 C22 C21 121.8(14)
C12 N1 C22 C21 -110.5(15)
Sn1 N1 C22 C21 8.0(16)
O21 C21 C22 N1 -25.1(19)
C23 C21 C22 N1 -145.2(14)
C24 C21 C22 N1 97.3(17)
Sn1 O31 C31 C34 153.9(11)
Sn1 O31 C31 C32 36.7(15)
Sn1 O31 C31 C33 -86.4(13)
C22 N1 C32 C31 -86.9(18)
C12 N1 C32 C31 142.0(15)
Sn1 N1 C32 C31 29.1(17)
O31 C31 C32 N1 -44(2)
C34 C31 C32 N1 -161.0(15)
C33 C31 C32 N1 76.6(19)
Sn2 O41 C41 C42 -15.0(18)
Sn1 O41 C41 C42 -173.8(9)
C62 N2 C42 C44 71.3(16)
C52 N2 C42 C44 -56.2(17)
Sn2 N2 C42 C44 -169.4(10)
C62 N2 C42 C43 -52.6(15)
C52 N2 C42 C43 179.9(13)
Sn2 N2 C42 C43 66.7(12)
C62 N2 C42 C41 -170.2(11)
C52 N2 C42 C41 62.3(15)
Sn2 N2 C42 C41 -50.9(12)
O41 C41 C42 C44 166.6(14)
O41 C41 C42 N2 43.5(16)
O41 C41 C42 C43 -76.8(16)
Sn2 O51 C51 C53 -100.0(15)
Sn2 O51 C51 C54 138.3(12)
Sn2 O51 C51 C52 16.1(17)
C62 N2 C52 C51 80.5(16)
C42 N2 C52 C51 -152.1(13)
Sn2 N2 C52 C51 -36.6(14)
O51 C51 C52 N2 18.8(19)
C53 C51 C52 N2 136.8(13)
C54 C51 C52 N2 -102.3(15)
Sn2 O61 C61 C63 -82.9(14)
Sn2 O61 C61 C62 43.7(16)
Sn2 O61 C61 C64 160.0(10)
C52 N2 C62 C61 -122.9(15)
C42 N2 C62 C61 109.3(15)
Sn2 N2 C62 C61 -9.0(16)
O61 C61 C62 N2 -18(2)
C63 C61 C62 N2 108.0(16)
C64 C61 C62 N2 -133.7(15)
Sn3 O71 C71 C72 -29.2(17)
O71 C71 C72 N3 51.7(17)
O71 C71 C72 C74 176.1(13)
O71 C71 C72 C73 -64.0(18)
C82 N3 C72 C71 -162.5(13)
C92 N3 C72 C71 69.8(15)
Sn3 N3 C72 C71 -45.2(13)
C82 N3 C72 C74 74.9(17)
C92 N3 C72 C74 -52.8(18)
Sn3 N3 C72 C74 -167.7(11)
C82 N3 C72 C73 -46.0(16)
C92 N3 C72 C73 -173.7(12)
Sn3 N3 C72 C73 71.4(12)
Sn3 O81 C81 C84 160.1(10)
Sn3 O81 C81 C83 -78.8(13)
Sn3 O81 C81 C82 45.0(15)
C92 N3 C82 C81 -100.6(14)
C72 N3 C82 C81 130.4(13)
Sn3 N3 C82 C81 16.3(15)
O81 C81 C82 N3 -37.0(17)
C84 C81 C82 N3 -153.6(13)
C83 C81 C82 N3 84.9(16)
Sn3 O91 C91 C94 155.0(10)
Sn3 O91 C91 C93 -87.9(13)
Sn3 O91 C91 C92 37.3(15)
C82 N3 C92 C91 121.9(14)
C72 N3 C92 C91 -108.5(14)
Sn3 N3 C92 C91 4.0(15)
O91 C91 C92 N3 -24.7(18)
C94 C91 C92 N3 -143.5(12)
C93 C91 C92 N3 99.1(15)
Sn4 O101 C101 C102 46(2)
Sn3 O101 C101 C102 -177.3(11)
C122 N4 C102 C104 172.4(16)
C112 N4 C102 C104 46(2)
Sn4 N4 C102 C104 -77.2(16)
C122 N4 C102 C103 52(2)
C112 N4 C102 C103 -74(2)
Sn4 N4 C102 C103 162.6(14)
C122 N4 C102 C101 -69.0(19)
C112 N4 C102 C101 164.3(15)
Sn4 N4 C102 C101 41.3(18)
O101 C101 C102 C104 67(2)
O101 C101 C102 N4 -55(2)
O101 C101 C102 C103 -176.5(17)
Sn4 O111 C111 C114 161.3(13)
Sn4 O111 C111 C112 31(2)
Sn4 O111 C111 C113 -86.5(15)
C122 N4 C112 C111 123.3(17)
C102 N4 C112 C111 -109.7(19)
Sn4 N4 C112 C111 13.2(19)
O111 C111 C112 N4 -27(3)
C114 C111 C112 N4 -161.4(18)
C113 C111 C112 N4 88.1(19)
Sn4 O121 C121 C123 167.0(18)
Sn4 O121 C121 C122 29(3)
Sn4 O121 C121 C124 -86.7(17)
C112 N4 C122 C121 -90(2)
C102 N4 C122 C121 140(2)
Sn4 N4 C122 C121 25(2)
O121 C121 C122 N4 -37(3)
C123 C121 C122 N4 -178.5(19)
C124 C121 C122 N4 72(2)
C6L C1L C2L C3L -1(3)
C1L C2L C3L C4L -1(3)
C2L C3L C4L C5L 2(3)
C3L C4L C5L C6L -2(3)
C2L C1L C6L C5L 1(4)
C4L C5L C6L C1L 0(3)
C16L C11L C12L C13L -2(4)
C11L C12L C13L C14L 1(3)
C12L C13L C14L C15L -3(3)
C13L C14L C15L C16L 4(3)
C12L C11L C16L C15L 4(4)
C14L C15L C16L C11L -5(4)
